data_4084294
loop_
_publ_author_name
'Chen, Ming-Tsz'
'Lee, Wei-Ying'
'Tsai, Tzung-Ling'
'Liang, Lan-Chang'

_publ_section_title
;
 Nickel(II) Complexes Containing Bidentate Diarylamido Phosphine
 Chelates: Kumada Couplings Kinetically Preferred to \b-Hydrogen
 Elimination
;
_journal_issue 20
_journal_name_full Organometallics
_journal_page_first 5852
_journal_paper_doi 10.1021/om5006353
_journal_volume 33
_journal_year 2014
_chemical_formula_moiety 'C36 H32 N2 Ni1 P2'
_chemical_formula_sum 'C65 H55 N2 Ni P2'
_chemical_formula_weight 984.76
_chemical_name_systematic
;
 ?
;
_space_group_IT_number 70
_symmetry_cell_setting orthorhombic
_symmetry_space_group_name_Hall '-F 2uv 2vw'
_symmetry_space_group_name_H-M 'F d d d :2'
_atom_sites_solution_hydrogens geom
_atom_sites_solution_primary direct
_atom_sites_solution_secondary difmap
_audit_creation_method SHELXL-97
_cell_angle_alpha 90.00
_cell_angle_beta 90.00
_cell_angle_gamma 90.00
_cell_formula_units_Z 16
_cell_length_a 18.7260(3)
_cell_length_b 21.5820(3)
_cell_length_c 49.7350(8)
_cell_measurement_reflns_used 52453
_cell_measurement_temperature 293(2)
_cell_measurement_theta_max 25.028
_cell_measurement_theta_min 2.037
_cell_volume 20100.1(5)
_computing_cell_refinement 'HKL Scalepack (Otwinowski & Minor 1997)'
_computing_data_collection 'Collect (Nonius BV, 1997-2000)'
_computing_data_reduction 'HKL Denzo and Scalepack (Otwinowski & Minor 19'
_computing_molecular_graphics 'Ortep-3 for Windows (Farrugia, 1997)'
_computing_publication_material 'WinGX publication routines (Farrugia, 1999)'
_computing_structure_refinement 'SHELXL-97 (Sheldrick, 1997)'
_computing_structure_solution 'SHELXS-97 (Sheldrick, 1997)'
_diffrn_ambient_temperature 293(2)
_diffrn_measured_fraction_theta_full 0.997
_diffrn_measured_fraction_theta_max 0.997
_diffrn_measurement_device_type KappaCCD
_diffrn_measurement_method 'CCD rotation images, thick slices'
_diffrn_radiation_monochromator graphite
_diffrn_radiation_source 'fine-focus sealed tube'
_diffrn_radiation_type MoK\a
_diffrn_radiation_wavelength 0.71073
_diffrn_reflns_av_R_equivalents 0.0388
_diffrn_reflns_av_sigmaI/netI 0.0371
_diffrn_reflns_limit_h_max 22
_diffrn_reflns_limit_h_min -14
_diffrn_reflns_limit_k_max 22
_diffrn_reflns_limit_k_min -25
_diffrn_reflns_limit_l_max 58
_diffrn_reflns_limit_l_min -51
_diffrn_reflns_number 25822
_diffrn_reflns_theta_full 25.03
_diffrn_reflns_theta_max 25.03
_diffrn_reflns_theta_min 2.06
_exptl_absorpt_coefficient_mu 0.494
_exptl_absorpt_correction_T_max 0.8646
_exptl_absorpt_correction_T_min 0.8258
_exptl_absorpt_correction_type multi-scan
_exptl_absorpt_process_details 'SADABS (Sheldrick, 1996)'
_exptl_crystal_colour black
_exptl_crystal_density_diffrn 1.302
_exptl_crystal_density_method 'not measured'
_exptl_crystal_description prism
_exptl_crystal_F_000 8272
_exptl_crystal_size_max 0.4
_exptl_crystal_size_mid 0.32
_exptl_crystal_size_min 0.25
_refine_diff_density_max 1.264
_refine_diff_density_min -0.676
_refine_diff_density_rms 0.181
_refine_ls_extinction_coef 0.00090(7)
_refine_ls_extinction_expression Fc^*^=kFc[1+0.001xFc^2^\l^3^/sin(2\q)]^-1/4^
_refine_ls_extinction_method SHELXL
_refine_ls_goodness_of_fit_ref 1.136
_refine_ls_hydrogen_treatment constr
_refine_ls_matrix_type full
_refine_ls_number_parameters 310
_refine_ls_number_reflns 4439
_refine_ls_number_restraints 0
_refine_ls_restrained_S_all 1.136
_refine_ls_R_factor_all 0.0702
_refine_ls_R_factor_gt 0.0528
_refine_ls_shift/su_max 0.008
_refine_ls_shift/su_mean 0.000
_refine_ls_structure_factor_coef Fsqd
_refine_ls_weighting_details 'calc w=1/[\s^2^(Fo^2^)+(0.0936P)^2^+74.2306P] where P=(Fo^2^+2Fc^2^)/3'
_refine_ls_weighting_scheme calc
_refine_ls_wR_factor_gt 0.1431
_refine_ls_wR_factor_ref 0.1645
_reflns_number_gt 3706
_reflns_number_total 4439
_reflns_threshold_expression >2sigma(I)
_cod_data_source_file om5006353_si_002.cif
_cod_data_source_block 3309
_cod_original_sg_symbol_H-M 'F d d d'
_cod_database_code 4084294

loop_
_symmetry_equiv_pos_as_xyz
'x, y, z'
'-x+1/4, -y+1/4, z'
'x, -y+1/4, -z+1/4'
'-x+1/4, y, -z+1/4'
'x, y+1/2, z+1/2'
'-x+1/4, -y+3/4, z+1/2'
'x, -y+3/4, -z+3/4'
'-x+1/4, y+1/2, -z+3/4'
'x+1/2, y, z+1/2'
'-x+3/4, -y+1/4, z+1/2'
'x+1/2, -y+1/4, -z+3/4'
'-x+3/4, y, -z+3/4'
'x+1/2, y+1/2, z'
'-x+3/4, -y+3/4, z'
'x+1/2, -y+3/4, -z+1/4'
'-x+3/4, y+1/2, -z+1/4'
'-x, -y, -z'
'x-1/4, y-1/4, -z'
'-x, y-1/4, z-1/4'
'x-1/4, -y, z-1/4'
'-x, -y+1/2, -z+1/2'
'x-1/4, y+1/4, -z+1/2'
'-x, y+1/4, z+1/4'
'x-1/4, -y+1/2, z+1/4'
'-x+1/2, -y, -z+1/2'
'x+1/4, y-1/4, -z+1/2'
'-x+1/2, y-1/4, z+1/4'
'x+1/4, -y, z+1/4'
'-x+1/2, -y+1/2, -z'
'x+1/4, y+1/4, -z'
'-x+1/2, y+1/4, z-1/4'
'x+1/4, -y+1/2, z-1/4'

loop_
_atom_site_label
_atom_site_type_symbol
_atom_site_fract_x
_atom_site_fract_y
_atom_site_fract_z
_atom_site_U_iso_or_equiv
_atom_site_adp_type
_atom_site_occupancy
_atom_site_symmetry_multiplicity
_atom_site_calc_flag
_atom_site_refinement_flags
Ni1 Ni 0.3750 0.3750 0.185604(9) 0.0205(2) Uani 1 2 d S
P1 P 0.33144(4) 0.30814(4) 0.213412(14) 0.0227(2) Uani 1 1 d .
N1 N 0.38242(13) 0.30277(11) 0.16170(5) 0.0221(5) Uani 1 1 d .
C1 C 0.40228(17) 0.30570(13) 0.13383(6) 0.0228(6) Uani 1 1 d .
C2 C 0.35181(17) 0.29322(13) 0.11361(6) 0.0252(7) Uani 1 1 d .
C3 C 0.27618(18) 0.27662(15) 0.12023(6) 0.0329(8) Uani 1 1 d .
H3A H 0.2501 0.2703 0.1039 0.039 Uiso 1 1 d R
H3B H 0.2544 0.3095 0.1303 0.039 Uiso 1 1 d R
H3C H 0.2756 0.2392 0.1307 0.039 Uiso 1 1 d R
C4 C 0.37446(18) 0.29463(14) 0.08687(6) 0.0289(7) Uani 1 1 d .
H4 H 0.3410 0.2868 0.0727 0.035 Uiso 1 1 d R
C5 C 0.44487(19) 0.30707(14) 0.08027(6) 0.0319(7) Uani 1 1 d .
H5 H 0.4595 0.3079 0.0618 0.038 Uiso 1 1 d R
C6 C 0.49409(18) 0.31816(14) 0.10038(6) 0.0312(7) Uani 1 1 d .
H6 H 0.5430 0.3262 0.0958 0.037 Uiso 1 1 d R
C7 C 0.47355(17) 0.31799(14) 0.12740(6) 0.0263(7) Uani 1 1 d .
C8 C 0.52738(17) 0.32869(16) 0.14914(6) 0.0331(7) Uani 1 1 d .
H8A H 0.5735 0.3366 0.1414 0.040 Uiso 1 1 d R
H8B H 0.5298 0.2925 0.1603 0.040 Uiso 1 1 d R
H8C H 0.5130 0.3637 0.1598 0.040 Uiso 1 1 d R
C9 C 0.37739(15) 0.24370(14) 0.17176(6) 0.0244(7) Uani 1 1 d .
C10 C 0.39108(18) 0.18850(14) 0.15741(6) 0.0299(7) Uani 1 1 d .
H10 H 0.4015 0.1911 0.1385 0.036 Uiso 1 1 d R
C11 C 0.38860(19) 0.13153(15) 0.16982(7) 0.0340(8) Uani 1 1 d .
H11 H 0.4001 0.0955 0.1593 0.041 Uiso 1 1 d R
C12 C 0.37172(18) 0.12552(15) 0.19699(7) 0.0316(8) Uani 1 1 d .
H12 H 0.3706 0.0851 0.2051 0.038 Uiso 1 1 d R
C13 C 0.35569(17) 0.17840(15) 0.21143(6) 0.0285(7) Uani 1 1 d .
H13 H 0.3436 0.1753 0.2301 0.034 Uiso 1 1 d R
C14 C 0.35768(15) 0.23604(14) 0.19916(6) 0.0230(6) Uani 1 1 d .
C15 C 0.34575(17) 0.30066(14) 0.24936(6) 0.0249(7) Uani 1 1 d .
C16 C 0.41472(17) 0.28820(15) 0.25805(6) 0.0303(7) Uani 1 1 d .
H16 H 0.4521 0.2829 0.2450 0.036 Uiso 1 1 d R
C17 C 0.43084(19) 0.28330(16) 0.28505(6) 0.0333(7) Uani 1 1 d .
H17 H 0.4789 0.2746 0.2904 0.040 Uiso 1 1 d R
C18 C 0.3771(2) 0.29074(16) 0.30384(6) 0.0353(8) Uani 1 1 d .
H18 H 0.3881 0.2875 0.3226 0.042 Uiso 1 1 d R
C19 C 0.3082(2) 0.30283(15) 0.29563(6) 0.0376(8) Uani 1 1 d .
H19 H 0.2715 0.3083 0.3089 0.045 Uiso 1 1 d R
C20 C 0.29209(18) 0.30797(14) 0.26858(6) 0.0306(7) Uani 1 1 d .
H20 H 0.2442 0.3161 0.2626 0.037 Uiso 1 1 d R
C21 C 0.23498(16) 0.31437(14) 0.20830(6) 0.0257(7) Uani 1 1 d .
C22 C 0.19747(17) 0.36656(15) 0.21690(6) 0.0295(7) Uani 1 1 d .
H22 H 0.2222 0.3987 0.2266 0.035 Uiso 1 1 d R
C23 C 0.12516(17) 0.37298(16) 0.21149(7) 0.0320(8) Uani 1 1 d .
H23 H 0.0995 0.4084 0.2181 0.038 Uiso 1 1 d R
C24 C 0.08970(17) 0.32817(17) 0.19704(7) 0.0362(8) Uani 1 1 d .
H24 H 0.0398 0.3332 0.1932 0.043 Uiso 1 1 d R
C25 C 0.12652(19) 0.27639(18) 0.18801(8) 0.0405(9) Uani 1 1 d .
H25 H 0.1020 0.2457 0.1775 0.049 Uiso 1 1 d R
C26 C 0.19848(18) 0.26902(16) 0.19368(6) 0.0337(7) Uani 1 1 d .
H26 H 0.2230 0.2323 0.1879 0.040 Uiso 1 1 d R
C27 C 0.3077(2) 0.3497(2) 0.00211(9) 0.0594(11) Uani 1 1 d .
H27 H 0.2605 0.3323 0.0024 0.071 Uiso 1 1 d R
C28 C 0.3159(2) 0.4123(2) 0.00237(9) 0.0612(12) Uani 1 1 d .
H28 H 0.2749 0.4390 0.0019 0.073 Uiso 1 1 d R
C29 C 0.3673(2) 0.3119(2) 0.00238(9) 0.0592(12) Uani 1 1 d .
H29 H 0.3617 0.2677 0.0026 0.071 Uiso 1 1 d R
C30 C 0.5628(2) 0.0931(2) 0.12513(10) 0.0643(13) Uani 1 1 d .
H30 H 0.5183 0.0710 0.1255 0.077 Uiso 1 1 d R
C31 C 0.6250 0.0613(3) 0.1250 0.0410(12) Uani 1 2 d S
H31 H 0.6250 0.0168 0.1250 0.049 Uiso 1 2 d SR
C32 C 0.1250 0.1250 0.1084(5) 0.259(11) Uiso 1 2 d S
C33 C 0.1250 0.1250 0.0819(5) 0.211(8) Uiso 1 2 d S
C34 C 0.1936(6) 0.1244(4) 0.1030(2) 0.065(2) Uiso 0.50 1 d P
C35 C 0.1855(6) 0.1250 0.1250 0.097(3) Uiso 1 2 d S

loop_
_atom_site_aniso_label
_atom_site_aniso_U_11
_atom_site_aniso_U_22
_atom_site_aniso_U_33
_atom_site_aniso_U_23
_atom_site_aniso_U_13
_atom_site_aniso_U_12
Ni1 0.0204(3) 0.0258(3) 0.0155(3) 0.000 0.000 0.0015(2)
P1 0.0207(4) 0.0294(4) 0.0181(4) 0.0022(3) 0.0014(3) 0.0029(3)
N1 0.0255(13) 0.0238(13) 0.0170(12) 0.0010(10) 0.0013(10) 0.0017(10)
C1 0.0315(16) 0.0197(14) 0.0173(14) 0.0000(11) 0.0038(12) 0.0021(12)
C2 0.0324(17) 0.0208(14) 0.0222(15) -0.0011(12) -0.0004(13) 0.0006(12)
C3 0.0354(19) 0.0331(17) 0.0302(17) -0.0006(14) -0.0037(14) -0.0062(15)
C4 0.0418(19) 0.0253(16) 0.0197(15) -0.0031(12) -0.0044(13) 0.0016(14)
C5 0.045(2) 0.0307(17) 0.0204(15) -0.0008(13) 0.0063(14) 0.0055(15)
C6 0.0327(18) 0.0333(17) 0.0276(16) 0.0021(13) 0.0067(14) 0.0035(14)
C7 0.0295(17) 0.0272(16) 0.0222(15) 0.0026(12) 0.0021(12) 0.0033(13)
C8 0.0254(17) 0.0445(19) 0.0294(16) -0.0001(15) 0.0023(13) 0.0035(14)
C9 0.0190(15) 0.0313(17) 0.0229(15) 0.0018(13) 0.0000(12) 0.0018(12)
C10 0.0381(18) 0.0291(17) 0.0224(15) 0.0015(13) 0.0076(13) 0.0053(14)
C11 0.042(2) 0.0274(17) 0.0322(18) 0.0001(14) 0.0059(15) 0.0082(14)
C12 0.0348(19) 0.0297(17) 0.0302(17) 0.0082(14) 0.0029(14) 0.0055(13)
C13 0.0263(16) 0.0347(17) 0.0244(15) 0.0038(13) 0.0029(13) 0.0043(14)
C14 0.0201(14) 0.0291(16) 0.0196(14) 0.0017(12) 0.0006(11) 0.0024(12)
C15 0.0278(16) 0.0290(16) 0.0177(14) 0.0027(12) 0.0013(12) 0.0005(13)
C16 0.0273(17) 0.0391(18) 0.0247(16) 0.0048(14) 0.0021(13) -0.0007(14)
C17 0.0346(18) 0.0394(18) 0.0258(16) 0.0048(14) -0.0063(14) -0.0010(15)
C18 0.053(2) 0.0337(18) 0.0188(15) 0.0012(13) -0.0019(15) 0.0042(15)
C19 0.048(2) 0.0391(19) 0.0255(17) 0.0037(14) 0.0125(15) 0.0118(16)
C20 0.0315(18) 0.0365(18) 0.0236(16) 0.0067(13) 0.0057(13) 0.0087(14)
C21 0.0231(15) 0.0352(17) 0.0188(14) 0.0068(12) 0.0009(12) 0.0020(13)
C22 0.0256(16) 0.0358(18) 0.0270(16) 0.0038(13) 0.0011(13) 0.0026(13)
C23 0.0276(17) 0.0390(18) 0.0295(16) 0.0057(14) 0.0030(13) 0.0099(14)
C24 0.0223(17) 0.049(2) 0.0375(18) 0.0054(16) -0.0053(14) 0.0046(15)
C25 0.0303(19) 0.047(2) 0.044(2) -0.0060(17) -0.0096(15) 0.0013(16)
C26 0.0269(17) 0.0397(18) 0.0344(17) -0.0028(15) -0.0050(14) 0.0044(14)
C27 0.038(2) 0.076(3) 0.063(3) -0.002(2) 0.005(2) -0.002(2)
C28 0.041(2) 0.068(3) 0.074(3) -0.006(2) -0.006(2) 0.012(2)
C29 0.061(3) 0.060(3) 0.056(3) -0.003(2) 0.011(2) 0.005(2)
C30 0.035(2) 0.069(3) 0.089(3) -0.026(3) -0.003(2) -0.014(2)
C31 0.053(3) 0.047(3) 0.023(2) 0.000 -0.008(2) 0.000

loop_
_atom_type_symbol
_atom_type_description
_atom_type_scat_dispersion_real
_atom_type_scat_dispersion_imag
_atom_type_scat_source
C C 0.0033 0.0016 'International Tables Vol C Tables 4.2.6.8 and 6.1.1.4'
H H 0.0000 0.0000 'International Tables Vol C Tables 4.2.6.8 and 6.1.1.4'
N N 0.0061 0.0033 'International Tables Vol C Tables 4.2.6.8 and 6.1.1.4'
P P 0.1023 0.0942 'International Tables Vol C Tables 4.2.6.8 and 6.1.1.4'
Ni Ni 0.3393 1.1124 'International Tables Vol C Tables 4.2.6.8 and 6.1.1.4'

loop_
_geom_angle_atom_site_label_1
_geom_angle_atom_site_label_2
_geom_angle_atom_site_label_3
_geom_angle
_geom_angle_site_symmetry_1
_geom_angle_site_symmetry_3
N1 Ni1 N1 105.57(14) . 14
N1 Ni1 P1 153.00(7) . 14
N1 Ni1 P1 83.34(7) 14 14
N1 Ni1 P1 83.34(7) . .
N1 Ni1 P1 153.00(7) 14 .
P1 Ni1 P1 100.32(4) 14 .
C14 P1 C15 105.90(14) . .
C14 P1 C21 106.36(14) . .
C15 P1 C21 106.81(14) . .
C14 P1 Ni1 103.00(10) . .
C15 P1 Ni1 129.40(10) . .
C21 P1 Ni1 103.59(9) . .
C9 N1 C1 114.2(2) . .
C9 N1 Ni1 120.75(19) . .
C1 N1 Ni1 124.54(18) . .
C7 C1 C2 121.0(3) . .
C7 C1 N1 118.4(3) . .
C2 C1 N1 120.5(3) . .
C4 C2 C1 118.2(3) . .
C4 C2 C3 120.1(3) . .
C1 C2 C3 121.6(3) . .
C5 C4 C2 121.3(3) . .
C4 C5 C6 119.8(3) . .
C5 C6 C7 120.8(3) . .
C1 C7 C6 118.9(3) . .
C1 C7 C8 120.5(3) . .
C6 C7 C8 120.6(3) . .
N1 C9 C10 125.9(3) . .
N1 C9 C14 118.4(3) . .
C10 C9 C14 115.7(3) . .
C11 C10 C9 121.4(3) . .
C10 C11 C12 121.7(3) . .
C13 C12 C11 118.4(3) . .
C12 C13 C14 120.4(3) . .
C13 C14 C9 122.2(3) . .
C13 C14 P1 127.0(2) . .
C9 C14 P1 110.6(2) . .
C16 C15 C20 118.6(3) . .
C16 C15 P1 117.5(2) . .
C20 C15 P1 123.9(2) . .
C17 C16 C15 121.4(3) . .
C16 C17 C18 119.3(3) . .
C19 C18 C17 120.2(3) . .
C18 C19 C20 120.5(3) . .
C19 C20 C15 120.0(3) . .
C22 C21 C26 118.6(3) . .
C22 C21 P1 120.9(2) . .
C26 C21 P1 120.2(2) . .
C23 C22 C21 120.8(3) . .
C24 C23 C22 120.2(3) . .
C23 C24 C25 119.7(3) . .
C26 C25 C24 120.6(3) . .
C25 C26 C21 120.1(3) . .
C28 C27 C29 119.6(4) . .
C27 C28 C29 120.6(4) . 14
C28 C29 C27 119.7(4) 14 .
C31 C30 C30 120.5(3) . 3
C30 C31 C30 119.0(6) 4_655 .
C33 C32 C34 78.2(13) . .
C33 C32 C34 78.2(13) . 2
C34 C32 C34 156(3) . 2
C33 C32 C35 126.2(10) . .
C34 C32 C35 48.0(5) . .
C34 C32 C35 156(2) 2 .
C33 C32 C35 126.2(10) . 2
C34 C32 C35 156(2) . 2
C34 C32 C35 48.0(5) 2 2
C35 C32 C35 108(2) . 2
C33 C32 C32 179.997(1) . 3
C34 C32 C32 101.8(13) . 3
C34 C32 C32 101.8(13) 2 3
C35 C32 C32 53.8(10) . 3
C35 C32 C32 53.8(10) 2 3
C32 C33 C34 50.8(7) . .
C32 C33 C34 50.8(7) . 2
C34 C33 C34 101.6(14) . 2
C35 C34 C32 70.3(12) . .
C35 C34 C33 121.3(12) . .
C32 C34 C33 51.0(12) . .
C34 C35 C34 164.1(17) 3 .
C34 C35 C32 61.8(9) 3 3
C34 C35 C32 134.1(16) . 3
C34 C35 C32 134.1(16) 3 .
C34 C35 C32 61.8(9) . .
C32 C35 C32 72(2) 3 .

loop_
_geom_bond_atom_site_label_1
_geom_bond_atom_site_label_2
_geom_bond_distance
_geom_bond_site_symmetry_2
Ni1 N1 1.965(2) .
Ni1 N1 1.965(2) 14
Ni1 P1 2.1588(8) 14
Ni1 P1 2.1588(8) .
P1 C14 1.779(3) .
P1 C15 1.815(3) .
P1 C21 1.829(3) .
N1 C9 1.373(4) .
N1 C1 1.437(4) .
C1 C7 1.398(4) .
C1 C2 1.406(4) .
C2 C4 1.396(4) .
C2 C3 1.498(4) .
C4 C5 1.385(5) .
C5 C6 1.381(5) .
C6 C7 1.398(4) .
C7 C8 1.496(4) .
C9 C10 1.412(4) .
C9 C14 1.421(4) .
C10 C11 1.376(5) .
C11 C12 1.393(5) .
C12 C13 1.381(5) .
C13 C14 1.386(4) .
C15 C16 1.388(4) .
C15 C20 1.396(4) .
C16 C17 1.381(4) .
C17 C18 1.383(5) .
C18 C19 1.379(5) .
C19 C20 1.383(4) .
C21 C22 1.395(4) .
C21 C26 1.398(5) .
C22 C23 1.387(5) .
C23 C24 1.376(5) .
C24 C25 1.388(5) .
C25 C26 1.386(5) .
C27 C28 1.358(7) .
C27 C29 1.384(6) .
C28 C29 1.369(6) 14
C29 C28 1.369(6) 14
C30 C31 1.351(5) .
C30 C30 1.376(10) 3
C31 C30 1.351(5) 4_655
C32 C33 1.32(3) .
C32 C34 1.313(12) .
C32 C34 1.313(12) 2
C32 C35 1.402(15) .
C32 C35 1.402(15) 2
C32 C32 1.65(5) 3
C33 C34 1.659(18) .
C33 C34 1.659(18) 2
C34 C35 1.107(10) .
C35 C34 1.107(10) 3
C35 C32 1.402(15) 3
